data_7024275
loop_
_publ_author_name
'Kennedy, Stuart'
'Teat, Simon J.'
'Dalgarno, Scott J.'

_publ_section_title
;
 Versatile assembly of p-carboxylatocalix[4]arene-O-alkyl ethers.
;
_journal_issue 2
_journal_name_full 'Dalton transactions (Cambridge, England : 2003)'
_journal_page_first 384
_journal_page_last 387
_journal_paper_doi 10.1039/b914133b
_journal_volume 39
_journal_year 2010
_chemical_formula_moiety 'C48 H56 O12, 0.5(C12 H12), 4(C5 H5 N), 0.5(C6 H6)'
_chemical_formula_sum 'C77 H85 N4 O12'
_chemical_formula_weight 1258.49
_chemical_name_common 9Py
_chemical_name_systematic
;
?
;
_space_group_IT_number 2
_symmetry_cell_setting triclinic
_symmetry_space_group_name_Hall '-P 1'
_symmetry_space_group_name_H-M 'P -1'
_atom_sites_solution_hydrogens geom
_atom_sites_solution_primary direct
_atom_sites_solution_secondary difmap
_audit_creation_method SHELXL-97
_cell_angle_alpha 92.18(3)
_cell_angle_beta 100.82(3)
_cell_angle_gamma 99.60(3)
_cell_formula_units_Z 2
_cell_length_a 12.236(2)
_cell_length_b 13.141(3)
_cell_length_c 22.319(5)
_cell_measurement_temperature 100(2)
_cell_volume 3466.7(13)
_computing_cell_refinement 'SAINT (Bruker, 1998)'
_computing_data_collection 'Apex II'
_computing_data_reduction 'SAINT (Bruker, 1998)'
_computing_molecular_graphics 'XSeed (Barbour, 2001)'
_computing_publication_material 'local program'
_computing_structure_refinement 'SHELXL-97 (Sheldrick, 1997)'
_computing_structure_solution 'SHELXS-97 (Sheldrick, 1990)'
_diffrn_ambient_temperature 100(2)
_diffrn_measured_fraction_theta_full 0.962
_diffrn_measured_fraction_theta_max 0.962
_diffrn_measurement_device_type 'Bruker Nonius X8 Apex 2'
_diffrn_measurement_method 'omega and phi scans'
_diffrn_radiation_monochromator graphite
_diffrn_radiation_source 'fine-focus sealed tube'
_diffrn_radiation_type MoK\a
_diffrn_radiation_wavelength 0.71073
_diffrn_reflns_av_R_equivalents 0.0456
_diffrn_reflns_av_sigmaI/netI 0.0405
_diffrn_reflns_limit_h_max 12
_diffrn_reflns_limit_h_min -10
_diffrn_reflns_limit_k_max 13
_diffrn_reflns_limit_k_min -13
_diffrn_reflns_limit_l_max 22
_diffrn_reflns_limit_l_min -22
_diffrn_reflns_number 34541
_diffrn_reflns_theta_full 21.46
_diffrn_reflns_theta_max 21.46
_diffrn_reflns_theta_min 2.12
_exptl_absorpt_coefficient_mu 0.081
_exptl_absorpt_correction_T_max 0.7446
_exptl_absorpt_correction_T_min 0.6814
_exptl_absorpt_correction_type multi-scan
_exptl_absorpt_process_details Bruker-SADABS
_exptl_crystal_colour Colourless
_exptl_crystal_density_diffrn 1.206
_exptl_crystal_density_method 'not measured'
_exptl_crystal_description Block
_exptl_crystal_F_000 1342
_exptl_crystal_size_max 0.70
_exptl_crystal_size_mid 0.40
_exptl_crystal_size_min 0.40
_refine_diff_density_max 0.920
_refine_diff_density_min -0.313
_refine_diff_density_rms 0.053
_refine_ls_extinction_method none
_refine_ls_goodness_of_fit_ref 1.019
_refine_ls_hydrogen_treatment constr
_refine_ls_matrix_type full
_refine_ls_number_parameters 950
_refine_ls_number_reflns 7628
_refine_ls_number_restraints 360
_refine_ls_restrained_S_all 1.025
_refine_ls_R_factor_all 0.0865
_refine_ls_R_factor_gt 0.0594
_refine_ls_shift/su_max 0.000
_refine_ls_shift/su_mean 0.000
_refine_ls_structure_factor_coef Fsqd
_refine_ls_weighting_details 'calc w=1/[\s^2^(Fo^2^)+(0.0809P)^2^+5.4870P] where P=(Fo^2^+2Fc^2^)/3'
_refine_ls_weighting_scheme calc
_refine_ls_wR_factor_gt 0.1490
_refine_ls_wR_factor_ref 0.1718
_reflns_number_gt 5602
_reflns_number_total 7628
_reflns_threshold_expression >2sigma(I)
_cod_data_source_file b914133b.txt
_cod_data_source_block 9Py
_cod_original_cell_volume 3466.7(12)
_cod_original_sg_symbol_H-M P-1
_cod_database_code 7024275

loop_
_symmetry_equiv_pos_as_xyz
'x, y, z'
'-x, -y, -z'

loop_
_atom_site_label
_atom_site_type_symbol
_atom_site_fract_x
_atom_site_fract_y
_atom_site_fract_z
_atom_site_U_iso_or_equiv
_atom_site_adp_type
_atom_site_occupancy
_atom_site_symmetry_multiplicity
_atom_site_calc_flag
_atom_site_refinement_flags
_atom_site_disorder_assembly
_atom_site_disorder_group
O12 O 0.6443(2) 0.11418(18) 0.37261(11) 0.0270(6) Uani 1 1 d . . .
C1 C 0.8216(3) 0.0751(3) 0.30425(16) 0.0227(9) Uani 1 1 d . . .
O3 O 0.9258(2) 0.17088(18) 0.39706(11) 0.0256(6) Uani 1 1 d . . .
C2 C 0.7864(3) 0.0725(3) 0.24152(17) 0.0255(9) Uani 1 1 d . . .
H2 H 0.7431 0.0106 0.2201 0.031 Uiso 1 1 calc R . .
O6 O 0.7620(2) 0.35249(18) 0.37980(11) 0.0292(7) Uani 1 1 d . . .
C3 C 0.8129(3) 0.1580(3) 0.20904(16) 0.0268(9) Uani 1 1 d . . .
O10 O 0.3159(3) -0.2827(2) 0.24212(13) 0.0440(8) Uani 1 1 d . . .
H10O H 0.2881 -0.3435 0.2279 0.053 Uiso 1 1 calc R . .
C4 C 0.8722(3) 0.2499(3) 0.24090(17) 0.0281(10) Uani 1 1 d . . .
H4 H 0.8870 0.3097 0.2191 0.034 Uiso 1 1 calc R . .
O11 O 0.4788(2) -0.3428(2) 0.25137(12) 0.0390(7) Uani 1 1 d . . .
C5 C 0.9101(3) 0.2561(3) 0.30366(16) 0.0229(9) Uani 1 1 d . . .
O9 O 0.4887(2) 0.29209(18) 0.38672(10) 0.0253(6) Uani 1 1 d . . .
C6 C 0.8867(3) 0.1668(3) 0.33425(16) 0.0218(9) Uani 1 1 d . . .
O4 O 0.9976(3) 0.7025(2) 0.23827(14) 0.0506(9) Uani 1 1 d . . .
H4O H 1.0158 0.7597 0.2240 0.061 Uiso 1 1 calc R . .
C7 C 0.7821(4) 0.1558(4) 0.14151(19) 0.0429(12) Uani 1 1 d . . .
O5 O 0.8467(2) 0.7696(2) 0.25058(13) 0.0396(7) Uani 1 1 d . . .
C8 C 1.0299(3) 0.1319(3) 0.41363(17) 0.0313(10) Uani 1 1 d . . .
H8A H 1.0901 0.1731 0.3961 0.038 Uiso 1 1 calc R . .
H8B H 1.0196 0.0589 0.3976 0.038 Uiso 1 1 calc R . .
C9 C 1.0624(3) 0.1400(3) 0.48236(17) 0.0316(10) Uani 1 1 d . . .
H9A H 1.1291 0.1065 0.4947 0.038 Uiso 1 1 calc R . .
H9B H 0.9994 0.1018 0.4991 0.038 Uiso 1 1 calc R . .
C10 C 1.0896(4) 0.2500(3) 0.50978(17) 0.0376(11) Uani 1 1 d . . .
H10A H 1.1568 0.2865 0.4958 0.045 Uiso 1 1 calc R . .
H10B H 1.0255 0.2853 0.4944 0.045 Uiso 1 1 calc R . .
C11 C 1.1124(4) 0.2589(4) 0.5786(2) 0.0556(13) Uani 1 1 d . . .
H11A H 1.0452 0.2257 0.5930 0.083 Uiso 1 1 calc R . .
H11B H 1.1309 0.3321 0.5934 0.083 Uiso 1 1 calc R . .
H11C H 1.1762 0.2246 0.5943 0.083 Uiso 1 1 calc R . .
O7 O 0.5076(3) 0.3406(2) 0.10806(12) 0.0510(9) Uani 1 1 d . . .
H7O H 0.4925 0.3308 0.0698 0.061 Uiso 1 1 calc R . .
C12 C 0.9714(3) 0.3585(3) 0.33673(18) 0.0289(10) Uani 1 1 d . . .
H12A H 1.0424 0.3802 0.3219 0.035 Uiso 1 1 calc R . .
H12B H 0.9913 0.3496 0.3811 0.035 Uiso 1 1 calc R . .
C13 C 0.8990(3) 0.4424(3) 0.32656(16) 0.0259(9) Uani 1 1 d . . .
C14 C 0.9304(3) 0.5282(3) 0.29513(17) 0.0279(10) Uani 1 1 d . . .
H14 H 1.0020 0.5383 0.2834 0.033 Uiso 1 1 calc R . .
O1 O 0.7196(3) 0.0707(2) 0.11527(13) 0.0513(8) Uani 1 1 d . . .
H1O H 0.7059 0.0750 0.0772 0.062 Uiso 1 1 calc R . .
C15 C 0.8589(3) 0.5999(3) 0.28042(16) 0.0271(10) Uani 1 1 d . . .
C16 C 0.7502(3) 0.5801(3) 0.29293(16) 0.0257(9) Uani 1 1 d . . .
H16 H 0.6991 0.6256 0.2798 0.031 Uiso 1 1 calc R . .
O8 O 0.4016(3) 0.1842(3) 0.10187(13) 0.0681(11) Uani 1 1 d . . .
C17 C 0.7152(3) 0.4953(3) 0.32407(16) 0.0225(9) Uani 1 1 d . . .
C18 C 0.7937(3) 0.4318(3) 0.34432(16) 0.0244(9) Uani 1 1 d . . .
C19 C 0.8985(4) 0.6984(3) 0.25458(18) 0.0326(10) Uani 1 1 d . . .
C20 C 0.8242(4) 0.3619(3) 0.44119(17) 0.0340(10) Uani 1 1 d . . .
H20A H 0.9004 0.4028 0.4425 0.041 Uiso 1 1 calc R . .
H20B H 0.8338 0.2921 0.4540 0.041 Uiso 1 1 calc R . .
C21 C 0.7684(4) 0.4129(3) 0.48610(19) 0.0409(11) Uani 1 1 d . . .
H21A H 0.6890 0.3775 0.4815 0.049 Uiso 1 1 calc R . .
H21B H 0.7680 0.4860 0.4769 0.049 Uiso 1 1 calc R . .
C22 C 0.8304(4) 0.4089(4) 0.55247(19) 0.0478(12) Uani 1 1 d . . .
H22A H 0.8417 0.3369 0.5590 0.057 Uiso 1 1 calc R . .
H22B H 0.9061 0.4529 0.5581 0.057 Uiso 1 1 calc R . .
C23 C 0.7716(5) 0.4429(5) 0.5995(2) 0.0734(17) Uani 1 1 d . . .
H23A H 0.7700 0.5170 0.5976 0.110 Uiso 1 1 calc R . .
H23B H 0.8117 0.4300 0.6401 0.110 Uiso 1 1 calc R . .
H23C H 0.6940 0.4042 0.5922 0.110 Uiso 1 1 calc R . .
O2 O 0.8164(3) 0.2293(2) 0.11305(13) 0.0570(9) Uani 1 1 d . . .
C24 C 0.5955(3) 0.4686(3) 0.33406(16) 0.0264(9) Uani 1 1 d . . .
H24A H 0.5542 0.5255 0.3215 0.032 Uiso 1 1 calc R . .
H24B H 0.5962 0.4605 0.3780 0.032 Uiso 1 1 calc R . .
C25 C 0.5355(3) 0.3685(3) 0.29700(16) 0.0222(9) Uani 1 1 d . . .
N2 N 1.0695(3) 0.8818(3) 0.19992(17) 0.0453(10) Uani 1 1 d . . .
C26 C 0.5305(3) 0.3589(3) 0.23459(16) 0.0266(9) Uani 1 1 d . . .
H26 H 0.5619 0.4164 0.2149 0.032 Uiso 1 1 calc R . .
C27 C 0.4803(3) 0.2669(3) 0.19993(17) 0.0298(10) Uani 1 1 d . . .
C28 C 0.4419(3) 0.1817(3) 0.23003(17) 0.0292(10) Uani 1 1 d . . .
H28 H 0.4120 0.1175 0.2071 0.035 Uiso 1 1 calc R . .
C29 C 0.4456(3) 0.1873(3) 0.29233(16) 0.0235(9) Uani 1 1 d . . .
C30 C 0.4893(3) 0.2830(3) 0.32469(16) 0.0220(9) Uani 1 1 d . . .
C31 C 0.4604(4) 0.2589(3) 0.13231(19) 0.0422(12) Uani 1 1 d . . .
C32 C 0.3950(4) 0.3355(3) 0.40000(17) 0.0341(10) Uani 1 1 d . . .
H32A H 0.3232 0.2874 0.3839 0.041 Uiso 1 1 calc R . .
H32B H 0.3920 0.4017 0.3805 0.041 Uiso 1 1 calc R . .
C33 C 0.4112(4) 0.3534(3) 0.46827(18) 0.0342(10) Uani 1 1 d . . .
H33A H 0.3510 0.3895 0.4778 0.041 Uiso 1 1 calc R . .
H33B H 0.4846 0.3996 0.4836 0.041 Uiso 1 1 calc R . .
C34 C 0.4087(4) 0.2556(3) 0.50195(18) 0.0385(11) Uani 1 1 d . . .
H34A H 0.3346 0.2100 0.4876 0.046 Uiso 1 1 calc R . .
H34B H 0.4678 0.2186 0.4919 0.046 Uiso 1 1 calc R . .
C35 C 0.4278(5) 0.2760(5) 0.5706(2) 0.0691(16) Uani 1 1 d . . .
H35A H 0.5019 0.3198 0.5853 0.104 Uiso 1 1 calc R . .
H35B H 0.4254 0.2101 0.5899 0.104 Uiso 1 1 calc R . .
H35C H 0.3686 0.3112 0.5810 0.104 Uiso 1 1 calc R . .
C36 C 0.4043(3) 0.0917(3) 0.32390(17) 0.0264(9) Uani 1 1 d . . .
H36A H 0.4082 0.1118 0.3676 0.032 Uiso 1 1 calc R . .
H36B H 0.3241 0.0649 0.3052 0.032 Uiso 1 1 calc R . .
C37 C 0.4723(3) 0.0065(3) 0.31949(16) 0.0251(9) Uani 1 1 d . . .
C38 C 0.4204(3) -0.0900(3) 0.29144(17) 0.0274(9) Uani 1 1 d . . .
H38 H 0.3406 -0.1042 0.2781 0.033 Uiso 1 1 calc R . .
C39 C 0.4837(3) -0.1669(3) 0.28246(16) 0.0262(10) Uani 1 1 d . . .
C40 C 0.6013(3) -0.1427(3) 0.29695(16) 0.0258(9) Uani 1 1 d . . .
H40 H 0.6446 -0.1923 0.2871 0.031 Uiso 1 1 calc R . .
N4 N 0.2114(9) -0.4673(8) 0.2036(3) 0.0413(17) Uani 0.70 1 d PDU A 1
C41 C 0.6562(3) -0.0473(3) 0.32553(16) 0.0225(9) Uani 1 1 d . . .
C42 C 0.5896(3) 0.0228(3) 0.33999(16) 0.0240(9) Uani 1 1 d . . .
C43 C 0.4275(4) -0.2727(3) 0.25712(17) 0.0305(10) Uani 1 1 d . . .
C44 C 0.6253(3) 0.1226(3) 0.43409(16) 0.0266(9) Uani 1 1 d . . .
H44A H 0.5476 0.0871 0.4348 0.032 Uiso 1 1 calc R . .
H44B H 0.6308 0.1965 0.4468 0.032 Uiso 1 1 calc R . .
C45 C 0.7081(3) 0.0767(3) 0.47980(17) 0.0303(10) Uani 1 1 d . . .
H45A H 0.7863 0.1073 0.4768 0.036 Uiso 1 1 calc R . .
H45B H 0.6975 0.0011 0.4700 0.036 Uiso 1 1 calc R . .
C46 C 0.6912(4) 0.0971(3) 0.54463(17) 0.0355(10) Uani 1 1 d . . .
H46A H 0.6163 0.0590 0.5487 0.043 Uiso 1 1 calc R . .
H46B H 0.6913 0.1718 0.5521 0.043 Uiso 1 1 calc R . .
C47 C 0.7819(4) 0.0649(4) 0.59317(19) 0.0449(12) Uani 1 1 d . . .
H47A H 0.7773 -0.0103 0.5887 0.067 Uiso 1 1 calc R . .
H47B H 0.7700 0.0848 0.6339 0.067 Uiso 1 1 calc R . .
H47C H 0.8567 0.0994 0.5881 0.067 Uiso 1 1 calc R . .
C48 C 0.7840(3) -0.0177(3) 0.33865(17) 0.0245(9) Uani 1 1 d . . .
H48A H 0.8172 -0.0770 0.3263 0.029 Uiso 1 1 calc R . .
H48B H 0.8118 -0.0011 0.3831 0.029 Uiso 1 1 calc R . .
C49 C 0.5939(5) 0.0277(5) -0.0410(3) 0.0801(18) Uani 1 1 d . . .
H49 H 0.5755 -0.0391 -0.0270 0.096 Uiso 1 1 calc R . .
C50 C 0.5508(5) 0.0448(5) -0.0972(3) 0.0678(16) Uani 1 1 d . . .
H50 H 0.4984 -0.0088 -0.1221 0.081 Uiso 1 1 calc R . .
C51 C 0.5791(5) 0.1374(4) -0.1209(2) 0.0603(14) Uani 1 1 d . . .
H51 H 0.5474 0.1473 -0.1620 0.072 Uiso 1 1 calc R . .
C52 C 0.6533(6) 0.2161(5) -0.0853(3) 0.0786(18) Uani 1 1 d . . .
H52 H 0.6772 0.2812 -0.1002 0.094 Uiso 1 1 calc R . .
N3 N 0.4462(4) 0.3198(3) -0.01455(16) 0.0518(11) Uani 1 1 d . . .
C53 C 0.6949(4) 0.1898(5) -0.0186(3) 0.0646(16) Uani 1 1 d . . .
H53 H 0.7444 0.2390 0.0107 0.078 Uiso 1 1 calc R . .
C54 C 0.3703(5) 0.2358(4) -0.0388(2) 0.0562(14) Uani 1 1 d . . .
H54 H 0.3417 0.1878 -0.0122 0.067 Uiso 1 1 calc R . .
C55 C 0.3318(5) 0.2167(4) -0.1021(2) 0.0564(14) Uani 1 1 d . . .
H55 H 0.2786 0.1565 -0.1187 0.068 Uiso 1 1 calc R . .
C56 C 0.3734(5) 0.2880(4) -0.1394(2) 0.0540(13) Uani 1 1 d . . .
H56 H 0.3488 0.2782 -0.1825 0.065 Uiso 1 1 calc R . .
C57 C 0.4504(5) 0.3727(4) -0.1139(2) 0.0569(14) Uani 1 1 d . . .
H57 H 0.4804 0.4223 -0.1392 0.068 Uiso 1 1 calc R . .
N1 N 0.6586(4) 0.0972(4) -0.0054(2) 0.0631(12) Uani 1 1 d . . .
C58 C 0.4843(5) 0.3863(4) -0.0519(2) 0.0545(13) Uani 1 1 d . . .
H58 H 0.5377 0.4462 -0.0349 0.065 Uiso 1 1 calc R . .
C59 C 1.1455(4) 0.8937(4) 0.1641(2) 0.0503(13) Uani 1 1 d . . .
H59 H 1.1727 0.8342 0.1517 0.060 Uiso 1 1 calc R . .
C60 C 1.1862(4) 0.9855(4) 0.1443(2) 0.0590(14) Uani 1 1 d . . .
H60 H 1.2385 0.9899 0.1176 0.071 Uiso 1 1 calc R . .
C61 C 1.1515(5) 1.0694(4) 0.1630(3) 0.0771(19) Uani 1 1 d . . .
H61 H 1.1783 1.1349 0.1494 0.092 Uiso 1 1 calc R . .
C62 C 1.0748(5) 1.0613(4) 0.2032(3) 0.084(2) Uani 1 1 d . . .
H62 H 1.0515 1.1209 0.2185 0.101 Uiso 1 1 calc R . .
C63 C 1.0349(4) 0.9646(4) 0.2194(3) 0.0609(15) Uani 1 1 d . . .
H63 H 0.9811 0.9570 0.2452 0.073 Uiso 1 1 calc R . .
C64 C 0.1053(10) -0.4851(12) 0.1723(4) 0.0335(17) Uani 0.70 1 d PDU A 1
H64 H 0.0679 -0.4279 0.1640 0.040 Uiso 0.70 1 calc PR A 1
C65 C 0.0481(14) -0.5820(11) 0.1516(5) 0.0409(17) Uani 0.70 1 d PDU A 1
H65 H -0.0276 -0.5919 0.1295 0.049 Uiso 0.70 1 calc PR A 1
C66 C 0.1015(6) -0.6644(5) 0.1634(3) 0.0516(17) Uani 0.70 1 d PDU A 1
H66 H 0.0638 -0.7326 0.1493 0.062 Uiso 0.70 1 calc PR A 1
C67 C 0.2117(6) -0.6470(5) 0.1962(3) 0.0678(19) Uani 0.70 1 d PDU A 1
H67 H 0.2505 -0.7030 0.2056 0.081 Uiso 0.70 1 calc PR A 1
C68 C 0.2638(6) -0.5469(5) 0.2150(3) 0.0589(18) Uani 0.70 1 d PDU A 1
H68 H 0.3398 -0.5344 0.2369 0.071 Uiso 0.70 1 calc PR A 1
C71 C 0.1063(13) -0.6569(13) 0.1261(7) 0.049(3) Uani 0.30 1 d PDU B 2
H71 H 0.0665 -0.7202 0.1049 0.058 Uiso 0.30 1 calc PR B 2
C72 C 0.2216(12) -0.6349(10) 0.1355(7) 0.055(3) Uani 0.30 1 d PDU B 2
H72 H 0.2626 -0.6828 0.1210 0.066 Uiso 0.30 1 calc PR B 2
C73 C 0.2778(13) -0.5420(10) 0.1663(6) 0.051(3) Uani 0.30 1 d PDU B 2
H73 H 0.3580 -0.5269 0.1724 0.061 Uiso 0.30 1 calc PR B 2
C74 C 0.0900(6) 0.0159(6) -0.0270(3) 0.0842(19) Uani 1 1 d . . .
H74 H 0.1535 0.0244 -0.0463 0.101 Uiso 1 1 calc R . .
C75 C 0.0551(6) 0.0989(5) -0.0068(3) 0.0721(16) Uani 1 1 d . . .
H75 H 0.0919 0.1670 -0.0112 0.087 Uiso 1 1 calc R . .
C76 C -0.0358(6) 0.0816(5) 0.0204(3) 0.0792(18) Uani 1 1 d . . .
H76 H -0.0628 0.1392 0.0355 0.095 Uiso 1 1 calc R . .
C97 C 0.8300(11) 0.4541(12) 0.0174(6) 0.091(3) Uani 0.50 1 d PDU C 1
H97 H 0.8112 0.3917 -0.0081 0.110 Uiso 0.50 1 calc PR C 1
C98 C 0.9116(11) 0.5229(10) 0.0058(6) 0.101(3) Uani 0.50 1 d PDU C 1
H98 H 0.9473 0.5062 -0.0267 0.122 Uiso 0.50 1 calc PR C 1
C99 C 0.9495(12) 0.6181(11) 0.0374(6) 0.104(3) Uani 0.50 1 d PDU C 1
H99 H 1.0086 0.6678 0.0281 0.125 Uiso 0.50 1 calc PR C 1
C94 C 0.8057(14) 0.5552(15) 0.0939(10) 0.090(3) Uani 0.50 1 d PDU C 1
H94 H 0.7678 0.5676 0.1262 0.108 Uiso 0.50 1 calc PR C 1
C101 C 0.8315(13) 0.5621(15) 0.0979(11) 0.091(3) Uani 0.50 1 d PDU D 2
H101 H 0.8404 0.5670 0.1412 0.110 Uiso 0.50 1 calc PR D 2
C96 C 0.7700(16) 0.4607(18) 0.0606(8) 0.088(3) Uani 0.50 1 d PDU C 1
H96 H 0.7112 0.4083 0.0676 0.106 Uiso 0.50 1 calc PR C 1
C90 C 0.7595(9) 0.4546(10) 0.0016(5) 0.074(3) Uani 0.50 1 d PDU D 2
H90 H 0.7218 0.3896 -0.0183 0.089 Uiso 0.50 1 calc PR D 2
C91 C 0.8000(10) 0.5383(9) -0.0284(6) 0.096(3) Uani 0.50 1 d PDU D 2
H91 H 0.7895 0.5312 -0.0717 0.116 Uiso 0.50 1 calc PR D 2
C92 C 0.8549(11) 0.6316(10) 0.0013(6) 0.103(3) Uani 0.50 1 d PDU D 2
H92 H 0.8818 0.6874 -0.0209 0.123 Uiso 0.50 1 calc PR D 2
C100 C 0.8699(13) 0.6422(15) 0.0647(7) 0.097(3) Uani 0.50 1 d PDU D 2
H100 H 0.9077 0.7064 0.0857 0.117 Uiso 0.50 1 calc PR D 2
N5 N 0.223(2) -0.4714(19) 0.1881(9) 0.044(3) Uani 0.30 1 d PDU B 2
C69 C 0.106(2) -0.495(3) 0.1782(12) 0.038(3) Uani 0.30 1 d PDU B 2
H69 H 0.0656 -0.4476 0.1929 0.045 Uiso 0.30 1 calc PR B 2
C70 C 0.048(3) -0.587(2) 0.1475(11) 0.042(3) Uani 0.30 1 d PDU B 2
H70 H -0.0321 -0.6024 0.1412 0.050 Uiso 0.30 1 calc PR B 2
C93 C 0.8916(12) 0.6346(15) 0.0852(6) 0.091(3) Uani 0.50 1 d PDU C 1
H93 H 0.9104 0.6973 0.1105 0.110 Uiso 0.50 1 calc PR C 1
C95 C 0.7798(14) 0.4761(19) 0.0619(8) 0.089(3) Uani 0.50 1 d PDU D 2
H95 H 0.7525 0.4200 0.0839 0.106 Uiso 0.50 1 calc PR D 2

loop_
_atom_site_aniso_label
_atom_site_aniso_U_11
_atom_site_aniso_U_22
_atom_site_aniso_U_33
_atom_site_aniso_U_23
_atom_site_aniso_U_13
_atom_site_aniso_U_12
O12 0.0268(17) 0.0236(14) 0.0315(15) 0.0015(12) 0.0092(12) 0.0028(12)
C1 0.015(2) 0.025(2) 0.029(2) 0.0016(17) 0.0043(17) 0.0062(17)
O3 0.0219(16) 0.0268(14) 0.0275(16) 0.0011(11) 0.0005(11) 0.0079(12)
C2 0.019(2) 0.025(2) 0.032(2) -0.0032(18) 0.0039(18) 0.0052(17)
O6 0.0255(17) 0.0292(15) 0.0307(16) 0.0093(12) 0.0011(12) 0.0021(12)
C3 0.021(2) 0.030(2) 0.029(2) 0.0039(18) 0.0030(17) 0.0029(18)
O10 0.032(2) 0.0294(16) 0.064(2) -0.0057(14) -0.0013(15) -0.0019(13)
C4 0.024(2) 0.029(2) 0.037(3) 0.0124(19) 0.0121(19) 0.0091(18)
O11 0.0372(19) 0.0236(16) 0.0523(19) 0.0031(13) 0.0003(14) 0.0033(14)
C5 0.016(2) 0.023(2) 0.031(2) 0.0022(17) 0.0046(17) 0.0068(17)
O9 0.0229(16) 0.0294(14) 0.0276(15) 0.0068(11) 0.0094(11) 0.0102(12)
C6 0.014(2) 0.028(2) 0.025(2) -0.0007(17) 0.0034(17) 0.0083(17)
O4 0.053(2) 0.0297(17) 0.080(2) 0.0164(15) 0.0375(18) 0.0087(15)
C7 0.042(3) 0.052(3) 0.033(3) -0.007(2) -0.001(2) 0.014(2)
O5 0.0373(19) 0.0292(16) 0.058(2) 0.0132(14) 0.0179(14) 0.0106(15)
C8 0.023(3) 0.033(2) 0.039(3) 0.0026(18) 0.0027(19) 0.0108(19)
C9 0.025(3) 0.029(2) 0.038(3) 0.0044(18) -0.0016(19) 0.0040(18)
C10 0.036(3) 0.038(2) 0.033(2) 0.0029(19) -0.0068(19) 0.005(2)
C11 0.054(4) 0.058(3) 0.044(3) -0.003(2) -0.001(2) -0.004(3)
O7 0.070(2) 0.052(2) 0.0261(16) 0.0046(14) 0.0121(15) -0.0058(17)
C12 0.022(2) 0.026(2) 0.039(2) 0.0046(18) 0.0056(18) 0.0022(18)
C13 0.024(3) 0.020(2) 0.031(2) -0.0021(17) 0.0021(18) 0.0009(17)
C14 0.021(2) 0.026(2) 0.034(2) -0.0028(18) 0.0094(18) -0.0031(18)
O1 0.061(2) 0.059(2) 0.0257(16) 0.0017(15) -0.0014(15) 0.0002(17)
C15 0.032(3) 0.020(2) 0.030(2) 0.0002(17) 0.0082(19) 0.0035(19)
C16 0.028(3) 0.022(2) 0.028(2) 0.0006(17) 0.0057(18) 0.0077(18)
O8 0.108(3) 0.050(2) 0.0320(18) -0.0026(16) 0.0076(18) -0.016(2)
C17 0.023(2) 0.020(2) 0.025(2) -0.0011(17) 0.0028(17) 0.0062(18)
C18 0.025(3) 0.021(2) 0.024(2) 0.0020(17) 0.0036(18) -0.0011(18)
C19 0.032(3) 0.030(3) 0.037(2) -0.0001(19) 0.013(2) 0.002(2)
C20 0.030(3) 0.035(2) 0.035(3) 0.0089(19) 0.003(2) 0.0054(19)
C21 0.025(3) 0.046(3) 0.048(3) -0.012(2) -0.002(2) 0.008(2)
C22 0.030(3) 0.064(3) 0.047(3) -0.008(2) 0.000(2) 0.010(2)
C23 0.049(4) 0.110(5) 0.058(3) -0.020(3) 0.005(3) 0.015(3)
O2 0.086(3) 0.048(2) 0.0321(18) 0.0124(15) 0.0039(16) 0.0049(18)
C24 0.027(3) 0.029(2) 0.026(2) 0.0077(17) 0.0047(18) 0.0100(18)
C25 0.018(2) 0.023(2) 0.027(2) 0.0064(17) 0.0034(17) 0.0077(17)
N2 0.040(3) 0.038(2) 0.064(3) 0.0128(18) 0.025(2) 0.0046(18)
C26 0.025(2) 0.028(2) 0.030(2) 0.0130(18) 0.0078(18) 0.0066(18)
C27 0.029(3) 0.031(2) 0.029(2) 0.0043(19) 0.0075(18) 0.0011(19)
C28 0.026(3) 0.027(2) 0.033(2) -0.0001(18) 0.0044(18) 0.0031(18)
C29 0.013(2) 0.028(2) 0.032(2) 0.0077(18) 0.0074(17) 0.0065(17)
C30 0.017(2) 0.030(2) 0.021(2) 0.0053(17) 0.0041(16) 0.0093(17)
C31 0.055(3) 0.037(3) 0.032(3) 0.002(2) 0.010(2) -0.004(2)
C32 0.033(3) 0.038(2) 0.039(3) 0.0119(19) 0.016(2) 0.017(2)
C33 0.031(3) 0.034(2) 0.043(3) 0.0028(19) 0.019(2) 0.0084(19)
C34 0.040(3) 0.048(3) 0.035(2) 0.012(2) 0.018(2) 0.013(2)
C35 0.064(4) 0.107(5) 0.037(3) 0.014(3) 0.017(3) 0.008(3)
C36 0.018(2) 0.028(2) 0.033(2) 0.0077(17) 0.0046(17) 0.0024(17)
C37 0.025(3) 0.025(2) 0.027(2) 0.0093(17) 0.0088(18) 0.0035(18)
C38 0.020(2) 0.029(2) 0.034(2) 0.0103(18) 0.0066(18) 0.0025(19)
C39 0.030(3) 0.022(2) 0.024(2) 0.0066(16) 0.0032(18) -0.0024(19)
C40 0.030(3) 0.026(2) 0.023(2) 0.0060(17) 0.0068(18) 0.0082(19)
N4 0.030(3) 0.029(3) 0.063(4) 0.002(3) 0.005(3) 0.003(2)
C41 0.022(2) 0.021(2) 0.025(2) 0.0056(17) 0.0060(17) 0.0027(18)
C42 0.026(3) 0.018(2) 0.027(2) 0.0042(17) 0.0064(18) -0.0026(18)
C43 0.030(3) 0.030(3) 0.028(2) 0.0101(18) 0.0008(19) 0.002(2)
C44 0.021(2) 0.027(2) 0.031(2) -0.0020(17) 0.0060(18) 0.0036(17)
C45 0.025(3) 0.029(2) 0.039(2) 0.0068(18) 0.0109(19) 0.0067(18)
C46 0.031(3) 0.038(2) 0.040(3) 0.0070(19) 0.013(2) 0.009(2)
C47 0.038(3) 0.061(3) 0.041(3) 0.011(2) 0.014(2) 0.013(2)
C48 0.026(3) 0.020(2) 0.029(2) 0.0007(16) 0.0080(17) 0.0067(17)
C49 0.062(4) 0.096(5) 0.085(5) -0.002(4) 0.020(4) 0.018(4)
C50 0.065(4) 0.094(5) 0.055(4) 0.026(3) 0.014(3) 0.040(3)
C51 0.080(4) 0.071(4) 0.036(3) 0.013(3) 0.007(3) 0.034(3)
C52 0.081(5) 0.072(4) 0.099(5) 0.010(4) 0.035(4) 0.039(4)
N3 0.066(3) 0.053(3) 0.036(2) 0.001(2) 0.008(2) 0.009(2)
C53 0.040(3) 0.066(4) 0.084(4) -0.031(3) 0.007(3) 0.013(3)
C54 0.075(4) 0.050(3) 0.047(3) 0.010(2) 0.018(3) 0.010(3)
C55 0.068(4) 0.056(3) 0.044(3) -0.003(3) 0.007(3) 0.012(3)
C56 0.069(4) 0.065(3) 0.029(3) 0.001(3) 0.002(2) 0.022(3)
C57 0.075(4) 0.054(3) 0.044(3) 0.011(3) 0.008(3) 0.023(3)
N1 0.076(4) 0.055(3) 0.057(3) -0.004(2) 0.015(2) 0.007(3)
C58 0.070(4) 0.050(3) 0.048(3) 0.005(3) 0.019(3) 0.016(3)
C59 0.036(3) 0.057(3) 0.060(3) 0.014(2) 0.020(3) 0.003(2)
C60 0.032(3) 0.071(4) 0.078(4) 0.037(3) 0.013(3) 0.011(3)
C61 0.036(4) 0.056(4) 0.148(6) 0.054(4) 0.034(4) 0.005(3)
C62 0.058(4) 0.037(3) 0.171(6) 0.031(3) 0.040(4) 0.021(3)
C63 0.054(4) 0.039(3) 0.102(4) 0.021(3) 0.037(3) 0.013(3)
C64 0.031(3) 0.031(4) 0.042(3) 0.007(3) 0.012(3) 0.006(3)
C65 0.031(3) 0.036(3) 0.053(3) 0.003(3) 0.007(3) -0.002(3)
C66 0.039(3) 0.028(3) 0.082(4) -0.004(3) 0.009(3) -0.003(3)
C67 0.047(4) 0.034(3) 0.116(5) 0.004(4) -0.001(4) 0.010(3)
C68 0.040(4) 0.035(3) 0.094(4) -0.002(3) -0.005(4) 0.007(3)
C71 0.040(5) 0.031(5) 0.067(6) -0.001(5) -0.001(5) -0.002(4)
C72 0.043(5) 0.030(5) 0.088(6) -0.003(5) 0.002(5) 0.006(4)
C73 0.037(5) 0.030(5) 0.078(5) 0.002(5) -0.003(5) 0.004(4)
C74 0.082(5) 0.092(5) 0.075(4) 0.003(4) 0.021(3) -0.002(4)
C75 0.068(5) 0.056(4) 0.088(4) 0.013(3) 0.014(3) -0.002(3)
C76 0.074(5) 0.085(5) 0.079(4) -0.017(3) 0.004(4) 0.032(4)
C97 0.111(6) 0.090(5) 0.076(5) 0.000(4) 0.024(5) 0.021(5)
C98 0.132(7) 0.095(5) 0.082(5) 0.011(5) 0.027(5) 0.026(5)
C99 0.122(6) 0.100(5) 0.092(6) 0.028(5) 0.009(5) 0.034(5)
C94 0.086(6) 0.095(5) 0.090(5) 0.003(4) -0.005(5) 0.044(5)
C101 0.088(6) 0.096(5) 0.089(5) 0.001(4) -0.005(5) 0.040(5)
C96 0.088(5) 0.089(5) 0.087(5) 0.004(4) 0.006(4) 0.026(5)
C90 0.081(6) 0.072(5) 0.070(5) -0.005(4) 0.033(5) -0.003(5)
C91 0.114(6) 0.089(5) 0.085(5) -0.007(5) 0.040(5) -0.007(5)
C92 0.117(6) 0.094(5) 0.098(6) -0.002(5) 0.030(5) 0.011(5)
C100 0.102(6) 0.093(5) 0.097(6) 0.006(5) 0.003(5) 0.039(5)
N5 0.034(5) 0.029(4) 0.064(5) 0.006(5) 0.001(5) 0.003(4)
C69 0.032(5) 0.031(5) 0.050(5) 0.006(4) 0.009(4) 0.002(4)
C70 0.033(5) 0.033(5) 0.056(5) 0.004(4) 0.006(4) -0.002(4)
C93 0.102(6) 0.090(5) 0.084(6) 0.016(5) -0.008(5) 0.050(5)
C95 0.089(5) 0.089(5) 0.085(5) 0.002(4) 0.006(5) 0.023(5)

loop_
_atom_type_symbol
_atom_type_description
_atom_type_scat_dispersion_real
_atom_type_scat_dispersion_imag
_atom_type_scat_source
C C 0.0033 0.0016 'International Tables Vol C Tables 4.2.6.8 and 6.1.1.4'
H H 0.0000 0.0000 'International Tables Vol C Tables 4.2.6.8 and 6.1.1.4'
O O 0.0106 0.0060 'International Tables Vol C Tables 4.2.6.8 and 6.1.1.4'
N N 0.0061 0.0033 'International Tables Vol C Tables 4.2.6.8 and 6.1.1.4'

loop_
_geom_angle_atom_site_label_1
_geom_angle_atom_site_label_2
_geom_angle_atom_site_label_3
_geom_angle
_geom_angle_site_symmetry_3
C42 O12 C44 113.9(3) .
C2 C1 C6 117.8(3) .
C2 C1 C48 119.9(3) .
C6 C1 C48 122.1(3) .
C6 O3 C8 113.1(3) .
C1 C2 C3 121.6(3) .
C18 O6 C20 115.2(3) .
C2 C3 C4 118.9(3) .
C2 C3 C7 122.9(4) .
C4 C3 C7 118.2(4) .
C5 C4 C3 121.5(3) .
C4 C5 C6 117.7(3) .
C4 C5 C12 119.8(3) .
C6 C5 C12 122.5(3) .
C30 O9 C32 113.0(3) .
O3 C6 C5 118.6(3) .
O3 C6 C1 119.1(3) .
C5 C6 C1 122.2(3) .
O2 C7 O1 123.3(4) .
O2 C7 C3 121.8(4) .
O1 C7 C3 114.8(4) .
O3 C8 C9 107.8(3) .
C8 C9 C10 113.2(3) .
C11 C10 C9 113.7(3) .
C5 C12 C13 111.5(3) .
C14 C13 C18 117.4(3) .
C14 C13 C12 121.2(3) .
C18 C13 C12 121.1(3) .
C13 C14 C15 121.3(4) .
C16 C15 C14 119.2(3) .
C16 C15 C19 119.6(4) .
C14 C15 C19 121.1(4) .
C17 C16 C15 121.2(3) .
C16 C17 C18 117.8(3) .
C16 C17 C24 121.9(3) .
C18 C17 C24 120.3(3) .
O6 C18 C17 117.8(3) .
O6 C18 C13 119.8(3) .
C17 C18 C13 122.2(3) .
O5 C19 O4 123.3(4) .
O5 C19 C15 123.2(4) .
O4 C19 C15 113.5(4) .
O6 C20 C21 113.5(3) .
C20 C21 C22 111.5(4) .
C23 C22 C21 114.7(4) .
C17 C24 C25 110.1(3) .
C26 C25 C30 118.0(3) .
C26 C25 C24 120.2(3) .
C30 C25 C24 121.7(3) .
C63 N2 C59 118.6(4) .
C25 C26 C27 121.5(3) .
C28 C27 C26 118.4(3) .
C28 C27 C31 119.1(3) .
C26 C27 C31 122.4(3) .
C29 C28 C27 122.1(3) .
C28 C29 C30 117.5(3) .
C28 C29 C36 120.6(3) .
C30 C29 C36 121.9(3) .
O9 C30 C25 119.1(3) .
O9 C30 C29 118.7(3) .
C25 C30 C29 122.2(3) .
O8 C31 O7 123.0(4) .
O8 C31 C27 122.2(4) .
O7 C31 C27 114.7(4) .
O9 C32 C33 108.0(3) .
C32 C33 C34 114.1(3) .
C35 C34 C33 113.1(4) .
C37 C36 C29 113.0(3) .
C38 C37 C42 117.3(3) .
C38 C37 C36 120.5(3) .
C42 C37 C36 122.0(3) .
C37 C38 C39 121.2(4) .
C40 C39 C38 119.1(3) .
C40 C39 C43 119.8(4) .
C38 C39 C43 121.1(4) .
C41 C40 C39 121.1(3) .
C68 N4 C64 118.7(10) .
C40 C41 C42 117.7(3) .
C40 C41 C48 121.7(3) .
C42 C41 C48 120.5(3) .
O12 C42 C41 117.5(3) .
O12 C42 C37 119.8(3) .
C41 C42 C37 122.6(3) .
O11 C43 O10 123.8(4) .
O11 C43 C39 123.2(4) .
O10 C43 C39 113.0(4) .
O12 C44 C45 113.5(3) .
C44 C45 C46 111.0(3) .
C45 C46 C47 113.2(3) .
C41 C48 C1 110.8(3) .
N1 C49 C50 121.6(7) .
C49 C50 C51 121.8(6) .
C50 C51 C52 119.9(5) .
C51 C52 C53 114.2(5) .
C58 N3 C54 118.4(4) .
N1 C53 C52 116.1(5) .
N3 C54 C55 121.9(4) .
C56 C55 C54 117.9(5) .
C57 C56 C55 119.3(4) .
C56 C57 C58 119.8(5) .
C49 N1 C53 126.1(5) .
N3 C58 C57 122.8(5) .
N2 C59 C60 123.7(5) .
C61 C60 C59 118.5(5) .
C60 C61 C62 119.8(5) .
C63 C62 C61 117.8(5) .
N2 C63 C62 121.6(5) .
N4 C64 C65 122.7(12) .
C66 C65 C64 118.9(14) .
C65 C66 C67 119.0(9) .
C68 C67 C66 118.6(6) .
N4 C68 C67 122.1(8) .
C72 C71 C70 120(2) .
C71 C72 C73 119.1(15) .
N5 C73 C72 122.5(18) .
C75 C74 C76 120.9(6) 2
C74 C75 C76 116.7(6) .
C75 C76 C74 122.4(6) 2
C98 C97 C96 127.8(18) .
C97 C98 C99 124.3(15) .
C98 C99 C93 113.3(15) .
C96 C94 C93 127(2) .
C95 C101 C100 112(2) .
C97 C96 C94 110(2) .
C95 C90 C91 111.7(15) .
C92 C91 C90 123.2(12) .
C91 C92 C100 118.4(15) .
C101 C100 C92 122(2) .
C73 N5 C69 117(3) .
N5 C69 C70 121(3) .
C71 C70 C69 120(3) .
C94 C93 C99 117.6(19) .
C90 C95 C101 132(2) .

loop_
_geom_bond_atom_site_label_1
_geom_bond_atom_site_label_2
_geom_bond_distance
_geom_bond_site_symmetry_2
O12 C42 1.379(4) .
O12 C44 1.437(4) .
C1 C2 1.383(5) .
C1 C6 1.398(5) .
C1 C48 1.519(5) .
O3 C6 1.389(4) .
O3 C8 1.441(4) .
C2 C3 1.386(5) .
O6 C18 1.381(4) .
O6 C20 1.427(4) .
C3 C4 1.393(5) .
C3 C7 1.481(6) .
O10 C43 1.327(5) .
C4 C5 1.385(5) .
O11 C43 1.212(5) .
C5 C6 1.396(5) .
C5 C12 1.515(5) .
O9 C30 1.387(4) .
O9 C32 1.435(4) .
O4 C19 1.324(5) .
C7 O2 1.234(5) .
C7 O1 1.295(5) .
O5 C19 1.211(5) .
C8 C9 1.506(5) .
C9 C10 1.507(5) .
C10 C11 1.505(6) .
O7 C31 1.317(5) .
C12 C13 1.524(5) .
C13 C14 1.388(5) .
C13 C18 1.405(5) .
C14 C15 1.397(5) .
C15 C16 1.395(5) .
C15 C19 1.483(5) .
C16 C17 1.385(5) .
O8 C31 1.214(5) .
C17 C18 1.398(5) .
C17 C24 1.508(5) .
C20 C21 1.510(6) .
C21 C22 1.539(6) .
C22 C23 1.475(7) .
C24 C25 1.524(5) .
C25 C26 1.383(5) .
C25 C30 1.392(5) .
N2 C63 1.318(6) .
N2 C59 1.330(6) .
C26 C27 1.393(5) .
C27 C28 1.388(5) .
C27 C31 1.480(6) .
C28 C29 1.381(5) .
C29 C30 1.397(5) .
C29 C36 1.522(5) .
C32 C33 1.503(5) .
C33 C34 1.512(5) .
C34 C35 1.512(6) .
C36 C37 1.513(5) .
C37 C38 1.388(5) .
C37 C42 1.400(5) .
C38 C39 1.402(5) .
C39 C40 1.393(5) .
C39 C43 1.483(5) .
C40 C41 1.388(5) .
N4 C68 1.323(10) .
N4 C64 1.332(10) .
C41 C42 1.394(5) .
C41 C48 1.516(5) .
C44 C45 1.514(5) .
C45 C46 1.520(5) .
C46 C47 1.524(6) .
C49 N1 1.249(7) .
C49 C50 1.309(8) .
C50 C51 1.362(7) .
C51 C52 1.371(8) .
C52 C53 1.552(8) .
N3 C58 1.321(6) .
N3 C54 1.341(6) .
C53 N1 1.289(7) .
C54 C55 1.402(6) .
C55 C56 1.375(7) .
C56 C57 1.361(7) .
C57 C58 1.362(6) .
C59 C60 1.349(6) .
C60 C61 1.327(8) .
C61 C62 1.409(8) .
C62 C63 1.370(7) .
C64 C65 1.364(10) .
C65 C66 1.364(11) .
C66 C67 1.386(9) .
C67 C68 1.374(8) .
C71 C72 1.366(16) .
C71 C70 1.373(19) .
C72 C73 1.384(15) .
C73 N5 1.360(18) .
C74 C75 1.329(9) .
C74 C76 1.367(8) 2
C75 C76 1.355(8) .
C76 C74 1.367(8) 2
C97 C98 1.303(14) .
C97 C96 1.324(17) .
C98 C99 1.378(14) .
C99 C93 1.416(15) .
C94 C96 1.383(16) .
C94 C93 1.399(17) .
C101 C95 1.351(16) .
C101 C100 1.379(16) .
C90 C95 1.333(16) .
C90 C91 1.380(13) .
C91 C92 1.374(13) .
C92 C100 1.391(15) .
N5 C69 1.377(19) .
C69 C70 1.38(2) .
